data_1545204
loop_
_publ_author_name
'Chen, Wei'
'Bai, Ya-Li'
'Luo, Yong-Chun'
'Xu, Peng-Fei'

_publ_section_title
;
 Rh(II) Catalyzed High Order Cycloadditions of 8-Azaheptafulvenes with
 N-Sulfonyl 1,2,3-Triazloes or \a-Oxo Diazocompounds.
;
_journal_issue 2
_journal_name_full 'Organic letters'
_journal_page_first 364
_journal_page_last 367
_journal_paper_doi 10.1021/acs.orglett.6b03542
_journal_volume 19
_journal_year 2017
_chemical_formula_moiety 'C28 H23 Br N2 O2 S'
_chemical_formula_sum 'C28 H23 Br N2 O2 S'
_chemical_formula_weight 531.45
_chemical_name_systematic
;
 ? 
;
_space_group_crystal_system monoclinic
_space_group_IT_number 14
_space_group_name_Hall '-P 2ybc'
_space_group_name_H-M_alt 'P 1 21/c 1'
_symmetry_space_group_name_Hall '-P 2ybc'
_symmetry_space_group_name_H-M 'P 1 21/c 1'
_atom_sites_solution_hydrogens geom
_atom_sites_solution_primary direct
_atom_sites_solution_secondary difmap
_audit_creation_date 2016-01-20
_audit_creation_method
;
Olex2 1.2
(compiled 2015.09.30 svn.r3233 for OlexSys, GUI svn.r5103)
;
_cell_angle_alpha 90.00
_cell_angle_beta 107.785(5)
_cell_angle_gamma 90.00
_cell_formula_units_Z 4
_cell_length_a 10.0437(4)
_cell_length_b 16.2163(8)
_cell_length_c 15.9031(7)
_cell_measurement_reflns_used 1942
_cell_measurement_temperature 293.60(10)
_cell_measurement_theta_max 24.4130
_cell_measurement_theta_min 3.7880
_cell_volume 2466.4(2)
_computing_cell_refinement
;
CrysAlisPro, Agilent Technologies,
Version 1.171.37.35 (release 13-08-2014 CrysAlis171 .NET)
(compiled Aug 13 2014,18:06:01)
;
_computing_data_collection
;
CrysAlisPro, Agilent Technologies,
Version 1.171.37.35 (release 13-08-2014 CrysAlis171 .NET)
(compiled Aug 13 2014,18:06:01)
;
_computing_data_reduction
;
CrysAlisPro, Agilent Technologies,
Version 1.171.37.35 (release 13-08-2014 CrysAlis171 .NET)
(compiled Aug 13 2014,18:06:01)
;
_computing_molecular_graphics 'Olex2 (Dolomanov et al., 2009)'
_computing_publication_material 'Olex2 (Dolomanov et al., 2009)'
_computing_structure_refinement 'ShelXL (Sheldrick, 2015)'
_computing_structure_solution 'ShelXS (Sheldrick, 2008)'
_diffrn_ambient_environment air
_diffrn_ambient_temperature 293.60(10)
_diffrn_detector 'CCD plate'
_diffrn_detector_area_resol_mean 16.0733
_diffrn_detector_type Eos
_diffrn_measured_fraction_theta_full 0.998
_diffrn_measured_fraction_theta_max 0.998
_diffrn_measurement_details
;
#__ type_ start__ end____ width___ exp.time_
  1 omega  -44.00   78.00   1.0000    1.5000
omega____ theta____ kappa____ phi______ frames
    -       20.5854    0.0000   60.0000 122

#__ type_ start__ end____ width___ exp.time_
  2 omega  -10.00   51.00   1.0000    1.5000
omega____ theta____ kappa____ phi______ frames
    -       20.5854  -77.0000   30.0000 61

#__ type_ start__ end____ width___ exp.time_
  3 omega  -35.00    9.00   1.0000    1.5000
omega____ theta____ kappa____ phi______ frames
    -      -17.1479  -77.0000  -90.0000 44

#__ type_ start__ end____ width___ exp.time_
  4 omega  -42.00  -16.00   1.0000    1.5000
omega____ theta____ kappa____ phi______ frames
    -       20.5854  -77.0000   30.0000 26
;
_diffrn_measurement_device 'four-circle diffractometer'
_diffrn_measurement_device_type 'SuperNova, Dual, Cu at zero, Eos'
_diffrn_measurement_method '\w scans'
_diffrn_orient_matrix_UB_11 -0.0109229000
_diffrn_orient_matrix_UB_12 -0.0431319000
_diffrn_orient_matrix_UB_13 0.0012469000
_diffrn_orient_matrix_UB_21 0.0632100000
_diffrn_orient_matrix_UB_22 -0.0038584000
_diffrn_orient_matrix_UB_23 0.0352091000
_diffrn_orient_matrix_UB_31 -0.0372594000
_diffrn_orient_matrix_UB_32 0.0061508000
_diffrn_orient_matrix_UB_33 0.0308589000
_diffrn_radiation_monochromator mirror
_diffrn_radiation_probe x-ray
_diffrn_radiation_type MoK\a
_diffrn_radiation_wavelength 0.71073
_diffrn_reflns_av_R_equivalents 0.0476
_diffrn_reflns_av_unetI/netI 0.0797
_diffrn_reflns_limit_h_max 12
_diffrn_reflns_limit_h_min -9
_diffrn_reflns_limit_k_max 20
_diffrn_reflns_limit_k_min -19
_diffrn_reflns_limit_l_max 19
_diffrn_reflns_limit_l_min -18
_diffrn_reflns_number 10983
_diffrn_reflns_theta_full 26.02
_diffrn_reflns_theta_max 26.02
_diffrn_reflns_theta_min 3.30
_diffrn_source 'SuperNova (Mo) X-ray Source'
_exptl_absorpt_coefficient_mu 1.780
_exptl_absorpt_correction_T_max 1.00000
_exptl_absorpt_correction_T_min 0.67625
_exptl_absorpt_correction_type multi-scan
_exptl_absorpt_process_details
;
CrysAlisPro, Agilent Technologies,
Version 1.171.37.35 (release 13-08-2014 CrysAlis171 .NET)
(compiled Aug 13 2014,18:06:01)
Empirical absorption correction using spherical harmonics,
 implemented in SCALE3 ABSPACK scaling algorithm.
;
_exptl_crystal_colour 'clear dark orange'
_exptl_crystal_colour_lustre clear
_exptl_crystal_colour_modifier dark
_exptl_crystal_colour_primary orange
_exptl_crystal_density_diffrn 1.431
_exptl_crystal_density_method 'not measured'
_exptl_crystal_description block
_exptl_crystal_F_000 1088
_exptl_crystal_size_max 0.23
_exptl_crystal_size_mid 0.17
_exptl_crystal_size_min 0.14
_refine_diff_density_max 0.255
_refine_diff_density_min -0.350
_refine_diff_density_rms 0.062
_refine_ls_extinction_method none
_refine_ls_goodness_of_fit_ref 1.004
_refine_ls_hydrogen_treatment constr
_refine_ls_matrix_type full
_refine_ls_number_parameters 308
_refine_ls_number_reflns 4843
_refine_ls_number_restraints 0
_refine_ls_restrained_S_all 1.004
_refine_ls_R_factor_all 0.0970
_refine_ls_R_factor_gt 0.0472
_refine_ls_shift/su_max 0.001
_refine_ls_shift/su_mean 0.000
_refine_ls_structure_factor_coef Fsqd
_refine_ls_weighting_details 'calc w=1/[\s^2^(Fo^2^)+(0.0262P)^2^+0.0000P] where P=(Fo^2^+2Fc^2^)/3'
_refine_ls_weighting_scheme calc
_refine_ls_wR_factor_gt 0.0757
_refine_ls_wR_factor_ref 0.0938
_reflns_number_gt 2987
_reflns_number_total 4843
_reflns_threshold_expression >2sigma(I)
_cod_data_source_file ol6b03542_si_002.cif
_cod_data_source_block chenwei_0117
_cod_original_cell_volume 2466.37(19)
_cod_database_code 1545204
_reflns_odcompleteness_completeness 99.69
_reflns_odcompleteness_iscentric 1
_reflns_odcompleteness_theta 26.32
_olex2_refinement_description
;
1. Fixed Uiso
 At 1.2 times of:
  All C(H) groups
 At 1.5 times of:
  All C(H,H,H) groups
2.a Ternary CH refined with riding coordinates:
 C9(H9)
2.b Aromatic/amide H refined with riding coordinates:
 C1(H1), C2(H2), C3(H3), C4(H4), C5(H5), C8(H8), C10(H10), C11(H11), C12(H12),
 C13(H13), C14(H14), C17(H17), C18(H18), C20(H20), C21(H21), C23(H23), C24(H24),
  C26(H26), C27(H27)
2.c Idealised Me refined as rotating group:
 C28(H28A,H28B,H28C)
;
_olex2_date_sample_data_collection 2016-01-20
_olex2_submission_special_instructions 'No special instructions were received'

loop_
_space_group_symop_id
_space_group_symop_operation_xyz
1 'x, y, z'
2 '-x, y+1/2, -z+1/2'
3 '-x, -y, -z'
4 'x, -y-1/2, z-1/2'

loop_
_atom_site_label
_atom_site_type_symbol
_atom_site_fract_x
_atom_site_fract_y
_atom_site_fract_z
_atom_site_U_iso_or_equiv
_atom_site_adp_type
_atom_site_occupancy
_atom_site_calc_flag
_atom_site_refinement_flags_posn
Br1 Br 0.33519(4) 0.05425(2) 0.71517(3) 0.05662(15) Uani 1 d .
S1 S 0.88409(10) 0.30578(7) 0.38372(7) 0.0570(3) Uani 1 d .
O1 O 0.9878(3) 0.36712(18) 0.42006(18) 0.0777(9) Uani 1 d .
O2 O 0.8610(3) 0.27671(17) 0.29509(17) 0.0717(9) Uani 1 d .
N1 N 0.5606(3) 0.27265(16) 0.47873(17) 0.0399(7) Uani 1 d .
N2 N 0.7313(3) 0.34377(18) 0.38582(17) 0.0441(8) Uani 1 d .
C1 C 0.2772(4) 0.2286(2) 0.3363(2) 0.0493(10) Uani 1 d .
H1 H 0.2620 0.2726 0.3698 0.059 Uiso 1 calc R
C2 C 0.1648(4) 0.1846(3) 0.2841(3) 0.0597(11) Uani 1 d .
H2 H 0.0745 0.1988 0.2827 0.072 Uiso 1 calc R
C3 C 0.1858(4) 0.1197(3) 0.2343(2) 0.0599(11) Uani 1 d .
H3 H 0.1098 0.0909 0.1982 0.072 Uiso 1 calc R
C4 C 0.3189(4) 0.0976(2) 0.2378(3) 0.0601(11) Uani 1 d .
H4 H 0.3331 0.0529 0.2049 0.072 Uiso 1 calc R
C5 C 0.4320(4) 0.1412(2) 0.2898(2) 0.0494(10) Uani 1 d .
H5 H 0.5221 0.1258 0.2918 0.059 Uiso 1 calc R
C6 C 0.4124(3) 0.2080(2) 0.3393(2) 0.0385(8) Uani 1 d .
C7 C 0.5354(3) 0.2584(2) 0.3881(2) 0.0383(8) Uani 1 d .
C8 C 0.6149(3) 0.2928(2) 0.3445(2) 0.0425(9) Uani 1 d .
H8 H 0.5932 0.2830 0.2842 0.051 Uiso 1 calc R
C9 C 0.7296(3) 0.3818(2) 0.4695(2) 0.0396(8) Uani 1 d .
H9 H 0.8273 0.3894 0.5052 0.048 Uiso 1 calc R
C10 C 0.6626(4) 0.4638(2) 0.4606(3) 0.0520(10) Uani 1 d .
H10 H 0.5974 0.4803 0.4080 0.062 Uiso 1 calc R
C11 C 0.6997(4) 0.5134(2) 0.5314(3) 0.0605(11) Uani 1 d .
H11 H 0.6676 0.5675 0.5244 0.073 Uiso 1 calc R
C12 C 0.7855(4) 0.4883(2) 0.6170(3) 0.0560(11) Uani 1 d .
H12 H 0.8467 0.5270 0.6513 0.067 Uiso 1 calc R
C13 C 0.7843(4) 0.4126(2) 0.6515(2) 0.0484(10) Uani 1 d .
H13 H 0.8434 0.4050 0.7086 0.058 Uiso 1 calc R
C14 C 0.7034(4) 0.3426(2) 0.6112(2) 0.0447(9) Uani 1 d .
H14 H 0.6783 0.3046 0.6475 0.054 Uiso 1 calc R
C15 C 0.6614(3) 0.3285(2) 0.5230(2) 0.0375(8) Uani 1 d .
C16 C 0.5001(3) 0.2191(2) 0.5300(2) 0.0375(8) Uani 1 d .
C17 C 0.3546(3) 0.2002(2) 0.6226(2) 0.0448(9) Uani 1 d .
H17 H 0.2914 0.2210 0.6494 0.054 Uiso 1 calc R
C18 C 0.4057(3) 0.2503(2) 0.5691(2) 0.0456(9) Uani 1 d .
H18 H 0.3764 0.3049 0.5595 0.055 Uiso 1 calc R
C19 C 0.3979(3) 0.1202(2) 0.6356(2) 0.0403(9) Uani 1 d .
C20 C 0.4895(4) 0.0877(2) 0.5956(2) 0.0519(10) Uani 1 d .
H20 H 0.5163 0.0327 0.6036 0.062 Uiso 1 calc R
C21 C 0.5411(4) 0.1390(2) 0.5430(2) 0.0490(10) Uani 1 d .
H21 H 0.6047 0.1183 0.5163 0.059 Uiso 1 calc R
C22 C 0.9130(4) 0.2208(2) 0.4557(3) 0.0512(10) Uani 1 d .
C23 C 0.9737(4) 0.2328(3) 0.5456(3) 0.0618(11) Uani 1 d .
H23 H 1.0136 0.2834 0.5670 0.074 Uiso 1 calc R
C24 C 0.9742(4) 0.1688(3) 0.6027(3) 0.0699(13) Uani 1 d .
H24 H 1.0137 0.1772 0.6631 0.084 Uiso 1 calc R
C25 C 0.9181(4) 0.0931(3) 0.5733(3) 0.0638(12) Uani 1 d .
C26 C 0.8622(4) 0.0811(3) 0.4832(3) 0.0648(12) Uani 1 d .
H26 H 0.8270 0.0296 0.4618 0.078 Uiso 1 calc R
C27 C 0.8580(4) 0.1450(3) 0.4244(3) 0.0565(11) Uani 1 d .
H27 H 0.8181 0.1367 0.3640 0.068 Uiso 1 calc R
C28 C 0.9133(5) 0.0254(3) 0.6372(3) 0.0956(16) Uani 1 d .
H28A H 0.8585 -0.0197 0.6056 0.143 Uiso 1 calc GR
H28B H 0.8717 0.0461 0.6799 0.143 Uiso 1 calc GR
H28C H 1.0066 0.0067 0.6668 0.143 Uiso 1 calc GR

loop_
_atom_site_aniso_label
_atom_site_aniso_U_11
_atom_site_aniso_U_22
_atom_site_aniso_U_33
_atom_site_aniso_U_23
_atom_site_aniso_U_13
_atom_site_aniso_U_12
Br1 0.0715(3) 0.0536(3) 0.0530(3) 0.0085(2) 0.0313(2) -0.0151(2)
S1 0.0539(6) 0.0731(8) 0.0563(7) -0.0056(6) 0.0349(6) -0.0086(6)
O1 0.0624(18) 0.090(2) 0.096(2) -0.0168(18) 0.0462(17) -0.0329(16)
O2 0.0789(19) 0.099(2) 0.0546(18) -0.0105(16) 0.0463(16) -0.0009(17)
N1 0.0545(19) 0.0370(18) 0.0333(17) 0.0019(14) 0.0210(15) -0.0097(14)
N2 0.0488(18) 0.056(2) 0.0336(18) 0.0032(15) 0.0208(15) -0.0037(15)
C1 0.054(2) 0.052(3) 0.047(2) 0.0027(19) 0.023(2) 0.005(2)
C2 0.044(2) 0.078(3) 0.059(3) 0.010(2) 0.020(2) 0.003(2)
C3 0.059(3) 0.065(3) 0.052(3) 0.000(2) 0.012(2) -0.012(2)
C4 0.068(3) 0.057(3) 0.059(3) -0.017(2) 0.024(2) -0.005(2)
C5 0.050(2) 0.053(3) 0.049(2) -0.004(2) 0.020(2) 0.005(2)
C6 0.048(2) 0.037(2) 0.034(2) 0.0066(16) 0.0172(18) 0.0004(17)
C7 0.045(2) 0.039(2) 0.035(2) 0.0014(17) 0.0188(18) 0.0065(17)
C8 0.047(2) 0.051(2) 0.032(2) 0.0012(18) 0.0172(18) 0.0037(18)
C9 0.047(2) 0.041(2) 0.035(2) 0.0023(17) 0.0185(17) -0.0039(17)
C10 0.063(3) 0.045(3) 0.051(3) 0.013(2) 0.023(2) 0.000(2)
C11 0.084(3) 0.031(2) 0.073(3) 0.005(2) 0.034(3) 0.002(2)
C12 0.068(3) 0.046(3) 0.062(3) -0.016(2) 0.032(2) -0.015(2)
C13 0.051(2) 0.056(3) 0.040(2) -0.005(2) 0.0176(19) -0.008(2)
C14 0.057(2) 0.046(2) 0.037(2) 0.0066(18) 0.0228(19) -0.0036(19)
C15 0.052(2) 0.029(2) 0.037(2) 0.0048(16) 0.0214(19) 0.0010(17)
C16 0.048(2) 0.037(2) 0.032(2) 0.0018(16) 0.0187(17) -0.0079(17)
C17 0.053(2) 0.047(2) 0.042(2) 0.0018(19) 0.0267(19) -0.0021(19)
C18 0.063(2) 0.037(2) 0.044(2) 0.0077(18) 0.027(2) 0.0089(18)
C19 0.048(2) 0.042(2) 0.035(2) 0.0004(17) 0.0186(18) -0.0103(18)
C20 0.067(3) 0.036(2) 0.063(3) 0.0093(19) 0.035(2) 0.0054(19)
C21 0.060(2) 0.042(2) 0.059(3) 0.0037(19) 0.039(2) 0.0039(19)
C22 0.040(2) 0.066(3) 0.052(3) -0.007(2) 0.020(2) 0.003(2)
C23 0.053(3) 0.064(3) 0.061(3) -0.015(2) 0.006(2) 0.003(2)
C24 0.068(3) 0.084(4) 0.050(3) -0.005(3) 0.007(2) 0.019(3)
C25 0.055(3) 0.071(3) 0.068(3) 0.005(3) 0.023(3) 0.016(2)
C26 0.063(3) 0.063(3) 0.071(3) -0.009(3) 0.025(3) -0.003(2)
C27 0.055(3) 0.071(3) 0.044(2) -0.014(2) 0.017(2) 0.001(2)
C28 0.089(4) 0.105(4) 0.096(4) 0.031(3) 0.033(3) 0.015(3)

loop_
_atom_type_symbol
_atom_type_description
_atom_type_scat_dispersion_real
_atom_type_scat_dispersion_imag
_atom_type_scat_source
C C 0.0033 0.0016 'International Tables Vol C Tables 4.2.6.8 and 6.1.1.4'
H H 0.0000 0.0000 'International Tables Vol C Tables 4.2.6.8 and 6.1.1.4'
Br Br -0.2901 2.4595 'International Tables Vol C Tables 4.2.6.8 and 6.1.1.4'
N N 0.0061 0.0033 'International Tables Vol C Tables 4.2.6.8 and 6.1.1.4'
O O 0.0106 0.0060 'International Tables Vol C Tables 4.2.6.8 and 6.1.1.4'
S S 0.1246 0.1234 'International Tables Vol C Tables 4.2.6.8 and 6.1.1.4'

loop_
_geom_angle_atom_site_label_1
_geom_angle_atom_site_label_2
_geom_angle_atom_site_label_3
_geom_angle
O1 S1 O2 120.31(15)
O1 S1 N2 107.29(16)
O1 S1 C22 109.10(19)
O2 S1 N2 105.54(15)
O2 S1 C22 109.10(18)
N2 S1 C22 104.29(14)
C7 N1 C16 120.3(3)
C15 N1 C7 120.4(2)
C15 N1 C16 118.4(3)
C8 N2 S1 114.2(2)
C8 N2 C9 115.3(2)
C9 N2 S1 116.1(2)
C2 C1 H1 119.7
C2 C1 C6 120.6(3)
C6 C1 H1 119.7
C1 C2 H2 119.9
C3 C2 C1 120.2(3)
C3 C2 H2 119.9
C2 C3 H3 120.0
C4 C3 C2 119.9(4)
C4 C3 H3 120.0
C3 C4 H4 119.9
C3 C4 C5 120.3(4)
C5 C4 H4 119.9
C4 C5 H5 119.8
C4 C5 C6 120.5(3)
C6 C5 H5 119.8
C1 C6 C5 118.4(3)
C1 C6 C7 122.4(3)
C5 C6 C7 119.0(3)
N1 C7 C6 119.1(3)
C8 C7 N1 121.2(3)
C8 C7 C6 119.6(3)
N2 C8 H8 118.5
C7 C8 N2 123.0(3)
C7 C8 H8 118.5
N2 C9 H9 106.9
N2 C9 C10 114.9(3)
N2 C9 C15 113.6(3)
C10 C9 H9 106.9
C10 C9 C15 107.2(2)
C15 C9 H9 106.9
C9 C10 H10 121.4
C11 C10 C9 117.3(4)
C11 C10 H10 121.4
C10 C11 H11 118.0
C10 C11 C12 124.1(4)
C12 C11 H11 118.0
C11 C12 H12 117.6
C13 C12 C11 124.7(4)
C13 C12 H12 117.6
C12 C13 H13 116.0
C12 C13 C14 128.1(4)
C14 C13 H13 116.0
C13 C14 H14 118.2
C15 C14 C13 123.5(3)
C15 C14 H14 118.2
N1 C15 C9 118.3(3)
C14 C15 N1 125.9(3)
C14 C15 C9 115.7(3)
C18 C16 N1 120.0(3)
C21 C16 N1 120.0(3)
C21 C16 C18 119.9(3)
C18 C17 H17 120.3
C19 C17 H17 120.3
C19 C17 C18 119.5(3)
C16 C18 C17 119.8(3)
C16 C18 H18 120.1
C17 C18 H18 120.1
C17 C19 Br1 118.7(2)
C17 C19 C20 121.4(3)
C20 C19 Br1 119.8(3)
C19 C20 H20 120.8
C19 C20 C21 118.4(3)
C21 C20 H20 120.8
C16 C21 C20 120.9(3)
C16 C21 H21 119.6
C20 C21 H21 119.6
C23 C22 S1 119.7(3)
C27 C22 S1 119.7(3)
C27 C22 C23 120.0(4)
C22 C23 H23 120.5
C24 C23 C22 119.1(4)
C24 C23 H23 120.5
C23 C24 H24 119.0
C25 C24 C23 122.0(4)
C25 C24 H24 119.0
C24 C25 C26 118.2(4)
C24 C25 C28 121.1(5)
C26 C25 C28 120.6(5)
C25 C26 H26 119.6
C25 C26 C27 120.8(4)
C27 C26 H26 119.6
C22 C27 C26 119.7(4)
C22 C27 H27 120.1
C26 C27 H27 120.1
C25 C28 H28A 109.5
C25 C28 H28B 109.5
C25 C28 H28C 109.5
H28A C28 H28B 109.5
H28A C28 H28C 109.5
H28B C28 H28C 109.5

loop_
_geom_bond_atom_site_label_1
_geom_bond_atom_site_label_2
_geom_bond_distance
Br1 C19 1.904(3)
S1 O1 1.429(3)
S1 O2 1.436(2)
S1 N2 1.663(3)
S1 C22 1.758(4)
N1 C7 1.404(4)
N1 C15 1.380(4)
N1 C16 1.445(3)
N2 C8 1.419(4)
N2 C9 1.472(4)
C1 H1 0.9300
C1 C2 1.379(5)
C1 C6 1.385(4)
C2 H2 0.9300
C2 C3 1.371(5)
C3 H3 0.9300
C3 C4 1.369(5)
C4 H4 0.9300
C4 C5 1.380(5)
C5 H5 0.9300
C5 C6 1.388(4)
C6 C7 1.487(4)
C7 C8 1.330(4)
C8 H8 0.9300
C9 H9 0.9800
C9 C10 1.476(4)
C9 C15 1.516(4)
C10 H10 0.9300
C10 C11 1.341(5)
C11 H11 0.9300
C11 C12 1.430(5)
C12 H12 0.9300
C12 C13 1.345(5)
C13 H13 0.9300
C13 C14 1.429(5)
C14 H14 0.9300
C14 C15 1.355(4)
C16 C18 1.380(4)
C16 C21 1.359(4)
C17 H17 0.9300
C17 C18 1.383(4)
C17 C19 1.365(4)
C18 H18 0.9300
C19 C20 1.373(4)
C20 H20 0.9300
C20 C21 1.388(4)
C21 H21 0.9300
C22 C23 1.385(5)
C22 C27 1.377(5)
C23 H23 0.9300
C23 C24 1.379(5)
C24 H24 0.9300
C24 C25 1.372(6)
C25 C26 1.384(5)
C25 C28 1.507(5)
C26 H26 0.9300
C26 C27 1.388(5)
C27 H27 0.9300
C28 H28A 0.9600
C28 H28B 0.9600
C28 H28C 0.9600

loop_
_geom_torsion_atom_site_label_1
_geom_torsion_atom_site_label_2
_geom_torsion_atom_site_label_3
_geom_torsion_atom_site_label_4
_geom_torsion
Br1 C19 C20 C21 -175.4(3)
S1 N2 C8 C7 116.1(3)
S1 N2 C9 C10 131.8(3)
S1 N2 C9 C15 -104.2(3)
S1 C22 C23 C24 169.0(3)
S1 C22 C27 C26 -170.2(3)
O1 S1 N2 C8 174.7(2)
O1 S1 N2 C9 -47.5(3)
O1 S1 C22 C23 29.6(3)
O1 S1 C22 C27 -159.4(3)
O2 S1 N2 C8 45.3(3)
O2 S1 N2 C9 -176.9(2)
O2 S1 C22 C23 162.8(3)
O2 S1 C22 C27 -26.1(3)
N1 C7 C8 N2 1.7(5)
N1 C16 C18 C17 -176.0(3)
N1 C16 C21 C20 176.8(3)
N2 S1 C22 C23 -84.8(3)
N2 S1 C22 C27 86.2(3)
N2 C9 C10 C11 -156.8(3)
N2 C9 C15 N1 -27.2(4)
N2 C9 C15 C14 154.8(3)
C1 C2 C3 C4 1.4(6)
C1 C6 C7 N1 57.3(4)
C1 C6 C7 C8 -118.9(3)
C2 C1 C6 C5 -1.1(5)
C2 C1 C6 C7 174.4(3)
C2 C3 C4 C5 -1.3(6)
C3 C4 C5 C6 0.0(6)
C4 C5 C6 C1 1.2(5)
C4 C5 C6 C7 -174.4(3)
C5 C6 C7 N1 -127.2(3)
C5 C6 C7 C8 56.5(5)
C6 C1 C2 C3 -0.2(6)
C6 C7 C8 N2 177.9(3)
C7 N1 C15 C9 8.1(4)
C7 N1 C15 C14 -174.1(3)
C7 N1 C16 C18 -116.9(3)
C7 N1 C16 C21 66.2(4)
C8 N2 C9 C10 -90.9(4)
C8 N2 C9 C15 33.2(4)
C9 N2 C8 C7 -22.1(5)
C9 C10 C11 C12 -8.1(5)
C10 C9 C15 N1 100.9(3)
C10 C9 C15 C14 -77.1(4)
C10 C11 C12 C13 -34.8(6)
C11 C12 C13 C14 1.9(6)
C12 C13 C14 C15 29.6(6)
C13 C14 C15 N1 -165.6(3)
C13 C14 C15 C9 12.2(5)
C15 N1 C7 C6 -170.7(3)
C15 N1 C7 C8 5.6(5)
C15 N1 C16 C18 74.0(4)
C15 N1 C16 C21 -102.9(4)
C15 C9 C10 C11 75.8(4)
C16 N1 C7 C6 20.4(4)
C16 N1 C7 C8 -163.3(3)
C16 N1 C15 C9 177.2(3)
C16 N1 C15 C14 -5.0(5)
C17 C19 C20 C21 1.8(6)
C18 C16 C21 C20 -0.2(6)
C18 C17 C19 Br1 176.2(3)
C18 C17 C19 C20 -1.0(6)
C19 C17 C18 C16 -0.4(5)
C19 C20 C21 C16 -1.2(6)
C21 C16 C18 C17 1.0(5)
C22 S1 N2 C8 -69.7(3)
C22 S1 N2 C9 68.2(3)
C22 C23 C24 C25 1.0(6)
C23 C22 C27 C26 0.8(5)
C23 C24 C25 C26 1.3(6)
C23 C24 C25 C28 -176.9(3)
C24 C25 C26 C27 -2.5(6)
C25 C26 C27 C22 1.5(5)
C27 C22 C23 C24 -2.0(5)
C28 C25 C26 C27 175.7(3)
